data_2229781
loop_
_publ_author_name
'Choi, Hong Dae'
'Seo, Pil Ja'
'Son, Byeng Wha'
'Lee, Uk'

_publ_section_title
;
 5-Cyclohexyl-3-cyclohexylsulfonyl-2-methyl-1-benzofuran
;
_journal_coeditor_code NK2090
_journal_issue 4
_journal_name_full 'Acta Crystallographica Section E'
_journal_page_first o805
_journal_paper_doi 10.1107/S1600536811007872
_journal_volume 67
_journal_year 2011
_chemical_formula_iupac 'C21 H28 O3 S'
_chemical_formula_moiety 'C21 H28 O3 S'
_chemical_formula_sum 'C21 H28 O3 S'
_chemical_formula_weight 360.49
_chemical_name_systematic
;
5-Cyclohexyl-3-cyclohexylsulfonyl-2-methyl-1-benzofuran
;
_space_group_IT_number 2
_symmetry_cell_setting triclinic
_symmetry_space_group_name_Hall '-P 1'
_symmetry_space_group_name_H-M 'P -1'
_atom_sites_solution_hydrogens difmap
_atom_sites_solution_primary direct
_atom_sites_solution_secondary difmap
_audit_creation_method 'form.cif (version 2.0)'
_cell_angle_alpha 77.132(2)
_cell_angle_beta 83.165(2)
_cell_angle_gamma 87.597(2)
_cell_formula_units_Z 2
_cell_length_a 6.8819(2)
_cell_length_b 10.7244(3)
_cell_length_c 13.3533(4)
_cell_measurement_reflns_used 6431
_cell_measurement_temperature 298(2)
_cell_measurement_theta_max 27.46
_cell_measurement_theta_min 2.57
_cell_volume 953.83(5)
_computing_cell_refinement '<i>SAINT</i> (Bruker, 2009)'
_computing_data_collection '<i>APEX2</i> (Bruker, 2009)'
_computing_data_reduction '<i>SAINT</i> (Bruker, 2009)'
_computing_molecular_graphics '<i>ORTEP-3</i> (Farrugia, 1997)'
_computing_publication_material '<i>SHELXL97</i> (Sheldrick, 2008)'
_computing_structure_refinement '<i>SHELXL97</i> (Sheldrick, 2008)'
_computing_structure_solution '<i>SHELXS97</i> (Sheldrick, 2008)'
_diffrn_ambient_temperature 298(2)
_diffrn_detector_area_resol_mean 10.0
_diffrn_measured_fraction_theta_full 0.996
_diffrn_measured_fraction_theta_max 0.996
_diffrn_measurement_device_type 'Bruker SMART APEXII CCD'
_diffrn_measurement_method '\f and \w scans'
_diffrn_radiation_monochromator 'graphite multilayer'
_diffrn_radiation_source 'rotating anode'
_diffrn_radiation_type MoK\a
_diffrn_radiation_wavelength 0.71073
_diffrn_reflns_av_R_equivalents 0.0321
_diffrn_reflns_av_sigmaI/netI 0.0283
_diffrn_reflns_limit_h_max 8
_diffrn_reflns_limit_h_min -8
_diffrn_reflns_limit_k_max 13
_diffrn_reflns_limit_k_min -13
_diffrn_reflns_limit_l_max 17
_diffrn_reflns_limit_l_min -17
_diffrn_reflns_number 17113
_diffrn_reflns_theta_full 27.61
_diffrn_reflns_theta_max 27.61
_diffrn_reflns_theta_min 1.57
_diffrn_standards_number 0
_exptl_absorpt_coefficient_mu 0.186
_exptl_absorpt_correction_T_max 0.9688
_exptl_absorpt_correction_T_min 0.9633
_exptl_absorpt_correction_type multi-scan
_exptl_absorpt_process_details '(SADABS; Bruker, 2009)'
_exptl_crystal_colour colourless
_exptl_crystal_density_diffrn 1.255
_exptl_crystal_density_method 'not measured'
_exptl_crystal_description block
_exptl_crystal_F_000 388
_exptl_crystal_size_max 0.20
_exptl_crystal_size_mid 0.17
_exptl_crystal_size_min 0.17
_refine_diff_density_max 0.168
_refine_diff_density_min -0.324
_refine_ls_extinction_method none
_refine_ls_goodness_of_fit_ref 1.058
_refine_ls_hydrogen_treatment constr
_refine_ls_matrix_type full
_refine_ls_number_parameters 227
_refine_ls_number_reflns 4397
_refine_ls_number_restraints 0
_refine_ls_restrained_S_all 1.058
_refine_ls_R_factor_all 0.0690
_refine_ls_R_factor_gt 0.0479
_refine_ls_shift/su_max 0.000
_refine_ls_shift/su_mean 0.000
_refine_ls_structure_factor_coef Fsqd
_refine_ls_weighting_details 'calc w=1/[\s^2^(Fo^2^)+(0.0644P)^2^+0.1575P] where P=(Fo^2^+2Fc^2^)/3'
_refine_ls_weighting_scheme calc
_refine_ls_wR_factor_gt 0.1228
_refine_ls_wR_factor_ref 0.1356
_reflns_number_gt 3140
_reflns_number_total 4397
_reflns_threshold_expression I>2\s(I)
_cod_data_source_file nk2090.cif
_cod_data_source_block I
_cod_database_code 2229781
_cod_database_fobs_code 2229781

loop_
_symmetry_equiv_pos_as_xyz
'x, y, z'
'-x, -y, -z'

loop_
_atom_site_type_symbol
_atom_site_label
_atom_site_fract_x
_atom_site_fract_y
_atom_site_fract_z
_atom_site_U_iso_or_equiv
_atom_site_adp_type
_atom_site_calc_flag
_atom_site_refinement_flags
_atom_site_occupancy
_atom_site_disorder_assembly
_atom_site_disorder_group
S S1 0.52844(7) 0.02769(5) 0.68510(4) 0.05492(17) Uani d . 1 . .
O O1 0.24896(19) 0.06179(12) 0.95160(10) 0.0577(3) Uani d . 1 . .
O O2 0.4736(2) -0.10029(13) 0.68671(12) 0.0741(4) Uani d . 1 . .
O O3 0.73307(19) 0.05695(15) 0.67114(12) 0.0711(4) Uani d . 1 . .
C C1 0.4324(2) 0.06712(16) 0.80074(14) 0.0471(4) Uani d . 1 . .
C C2 0.5173(2) 0.15467(16) 0.85153(13) 0.0464(4) Uani d . 1 . .
C C3 0.6739(3) 0.23846(17) 0.82839(14) 0.0495(4) Uani d . 1 . .
H H3 0.7569 0.2446 0.7673 0.059 Uiso calc R 1 . .
C C4 0.7042(3) 0.31244(17) 0.89796(14) 0.0519(4) Uani d . 1 . .
C C5 0.5794(3) 0.2984(2) 0.99068(15) 0.0620(5) Uani d . 1 . .
H H5 0.6019 0.3475 1.0373 0.074 Uiso calc R 1 . .
C C6 0.4256(3) 0.2156(2) 1.01573(15) 0.0628(5) Uani d . 1 . .
H H6 0.3448 0.2070 1.0778 0.075 Uiso calc R 1 . .
C C7 0.3978(3) 0.14608(17) 0.94388(14) 0.0516(4) Uani d . 1 . .
C C8 0.2723(3) 0.01559(17) 0.86374(15) 0.0524(4) Uani d . 1 . .
C C9 0.8639(3) 0.41041(18) 0.87500(15) 0.0553(5) Uani d . 1 . .
H H9 0.8911 0.4251 0.9418 0.066 Uiso calc R 1 . .
C C10 0.7991(3) 0.53748(19) 0.8132(2) 0.0713(6) Uani d . 1 . .
H H10A 0.6801 0.5662 0.8487 0.086 Uiso calc R 1 . .
H H10B 0.7702 0.5272 0.7462 0.086 Uiso calc R 1 . .
C C11 0.9558(3) 0.6382(2) 0.7982(2) 0.0843(7) Uani d . 1 . .
H H11A 0.9130 0.7165 0.7540 0.101 Uiso calc R 1 . .
H H11B 0.9718 0.6566 0.8646 0.101 Uiso calc R 1 . .
C C12 1.1487(3) 0.5964(2) 0.75125(19) 0.0759(6) Uani d . 1 . .
H H12A 1.1385 0.5911 0.6805 0.091 Uiso calc R 1 . .
H H12B 1.2466 0.6594 0.7500 0.091 Uiso calc R 1 . .
C C13 1.2116(3) 0.4695(2) 0.8108(3) 0.0896(8) Uani d . 1 . .
H H13A 1.2398 0.4778 0.8785 0.108 Uiso calc R 1 . .
H H13B 1.3307 0.4413 0.7752 0.108 Uiso calc R 1 . .
C C14 1.0539(3) 0.3696(2) 0.8236(3) 0.0909(9) Uani d . 1 . .
H H14A 1.0340 0.3558 0.7562 0.109 Uiso calc R 1 . .
H H14B 1.0975 0.2892 0.8646 0.109 Uiso calc R 1 . .
C C15 0.1213(3) -0.0750(2) 0.85573(18) 0.0670(6) Uani d . 1 . .
H H15A 0.0979 -0.1363 0.9201 0.100 Uiso calc R 1 . .
H H15B 0.1659 -0.1187 0.8016 0.100 Uiso calc R 1 . .
H H15C 0.0021 -0.0288 0.8402 0.100 Uiso calc R 1 . .
C C16 0.4147(3) 0.13219(19) 0.58508(15) 0.0563(5) Uani d . 1 . .
H H16 0.4792 0.1166 0.5194 0.068 Uiso calc R 1 . .
C C17 0.4450(4) 0.2720(2) 0.5837(2) 0.0849(7) Uani d . 1 . .
H H17A 0.5839 0.2895 0.5741 0.102 Uiso calc R 1 . .
H H17B 0.3902 0.2906 0.6492 0.102 Uiso calc R 1 . .
C C18 0.3455(6) 0.3575(3) 0.4957(3) 0.1165(12) Uani d . 1 . .
H H18A 0.3574 0.4463 0.4988 0.140 Uiso calc R 1 . .
H H18B 0.4119 0.3462 0.4300 0.140 Uiso calc R 1 . .
C C19 0.1343(5) 0.3274(3) 0.5015(2) 0.1029(9) Uani d . 1 . .
H H19A 0.0784 0.3813 0.4431 0.124 Uiso calc R 1 . .
H H19B 0.0652 0.3460 0.5643 0.124 Uiso calc R 1 . .
C C20 0.1080(4) 0.1899(3) 0.5006(2) 0.0874(8) Uani d . 1 . .
H H20A 0.1686 0.1729 0.4355 0.105 Uiso calc R 1 . .
H H20B -0.0305 0.1724 0.5064 0.105 Uiso calc R 1 . .
C C21 0.1990(3) 0.1027(2) 0.58921(18) 0.0741(6) Uani d . 1 . .
H H21A 0.1858 0.0142 0.5852 0.089 Uiso calc R 1 . .
H H21B 0.1303 0.1140 0.6544 0.089 Uiso calc R 1 . .

loop_
_atom_site_aniso_label
_atom_site_aniso_U_11
_atom_site_aniso_U_22
_atom_site_aniso_U_33
_atom_site_aniso_U_12
_atom_site_aniso_U_13
_atom_site_aniso_U_23
S1 0.0445(3) 0.0590(3) 0.0664(3) -0.00717(19) 0.0051(2) -0.0295(2)
O1 0.0555(8) 0.0588(8) 0.0563(8) -0.0121(6) 0.0084(6) -0.0129(6)
O2 0.0773(10) 0.0585(8) 0.0948(11) -0.0075(7) 0.0032(8) -0.0399(8)
O3 0.0423(7) 0.0937(11) 0.0834(10) -0.0075(7) 0.0080(7) -0.0388(8)
C1 0.0429(9) 0.0460(9) 0.0532(10) -0.0072(7) 0.0013(7) -0.0146(7)
C2 0.0449(9) 0.0464(9) 0.0482(10) -0.0030(7) -0.0029(7) -0.0118(7)
C3 0.0474(9) 0.0535(10) 0.0489(10) -0.0065(8) -0.0039(8) -0.0141(8)
C4 0.0538(10) 0.0533(10) 0.0513(11) -0.0043(8) -0.0124(8) -0.0130(8)
C5 0.0721(13) 0.0672(12) 0.0534(11) -0.0031(10) -0.0104(10) -0.0253(9)
C6 0.0672(13) 0.0720(13) 0.0501(11) -0.0050(10) 0.0028(9) -0.0197(9)
C7 0.0511(10) 0.0531(10) 0.0495(10) -0.0044(8) -0.0009(8) -0.0106(8)
C8 0.0511(10) 0.0488(9) 0.0561(11) -0.0067(8) 0.0005(8) -0.0115(8)
C9 0.0615(11) 0.0590(11) 0.0520(11) -0.0098(9) -0.0159(9) -0.0196(9)
C10 0.0525(12) 0.0555(11) 0.1044(18) -0.0008(9) -0.0057(11) -0.0160(11)
C11 0.0698(15) 0.0536(12) 0.126(2) -0.0079(11) -0.0088(14) -0.0119(12)
C12 0.0646(13) 0.0882(16) 0.0786(15) -0.0252(12) -0.0015(11) -0.0255(12)
C13 0.0465(12) 0.0799(16) 0.156(3) -0.0051(11) -0.0167(14) -0.0507(16)
C14 0.0462(12) 0.0634(13) 0.173(3) 0.0006(10) -0.0215(14) -0.0417(15)
C15 0.0567(12) 0.0609(12) 0.0811(15) -0.0215(9) 0.0072(10) -0.0147(10)
C16 0.0526(10) 0.0691(12) 0.0516(11) -0.0153(9) 0.0048(8) -0.0257(9)
C17 0.1043(19) 0.0656(14) 0.0884(18) -0.0248(13) -0.0321(15) -0.0093(12)
C18 0.159(3) 0.0811(18) 0.108(2) -0.0358(19) -0.062(2) 0.0120(16)
C19 0.120(3) 0.116(2) 0.0763(18) 0.0200(19) -0.0360(17) -0.0212(16)
C20 0.0658(14) 0.125(2) 0.0737(16) -0.0128(14) -0.0137(12) -0.0223(15)
C21 0.0550(12) 0.0915(16) 0.0764(15) -0.0170(11) -0.0042(11) -0.0182(12)

loop_
_atom_type_symbol
_atom_type_description
_atom_type_scat_dispersion_real
_atom_type_scat_dispersion_imag
_atom_type_scat_source
C C 0.0033 0.0016 'International Tables Vol C Tables 4.2.6.8 and 6.1.1.4'
H H 0.0000 0.0000 'International Tables Vol C Tables 4.2.6.8 and 6.1.1.4'
O O 0.0106 0.0060 'International Tables Vol C Tables 4.2.6.8 and 6.1.1.4'
S S 0.1246 0.1234 'International Tables Vol C Tables 4.2.6.8 and 6.1.1.4'

loop_
_geom_angle_atom_site_label_1
_geom_angle_atom_site_label_2
_geom_angle_atom_site_label_3
_geom_angle_site_symmetry_1
_geom_angle_site_symmetry_3
_geom_angle
_geom_angle_publ_flag
O2 S1 O3 . . 118.46(9) ?
O2 S1 C1 . . 108.89(9) ?
O3 S1 C1 . . 106.41(8) ?
O2 S1 C16 . . 107.65(9) ?
O3 S1 C16 . . 108.06(9) ?
C1 S1 C16 . . 106.83(9) ?
C8 O1 C7 . . 107.00(13) ?
C8 C1 C2 . . 107.30(15) ?
C8 C1 S1 . . 126.59(14) ?
C2 C1 S1 . . 125.98(13) ?
C7 C2 C3 . . 119.25(16) ?
C7 C2 C1 . . 104.34(15) ?
C3 C2 C1 . . 136.40(16) ?
C4 C3 C2 . . 118.98(17) ?
C4 C3 H3 . . 120.5 ?
C2 C3 H3 . . 120.5 ?
C3 C4 C5 . . 119.08(18) ?
C3 C4 C9 . . 121.70(17) ?
C5 C4 C9 . . 119.20(16) ?
C6 C5 C4 . . 123.02(18) ?
C6 C5 H5 . . 118.5 ?
C4 C5 H5 . . 118.5 ?
C5 C6 C7 . . 116.15(18) ?
C5 C6 H6 . . 121.9 ?
C7 C6 H6 . . 121.9 ?
C6 C7 O1 . . 125.66(17) ?
C6 C7 C2 . . 123.50(18) ?
O1 C7 C2 . . 110.83(15) ?
C1 C8 O1 . . 110.53(16) ?
C1 C8 C15 . . 134.11(18) ?
O1 C8 C15 . . 115.35(16) ?
C14 C9 C10 . . 109.39(18) ?
C14 C9 C4 . . 115.03(16) ?
C10 C9 C4 . . 112.23(16) ?
C14 C9 H9 . . 106.5 ?
C10 C9 H9 . . 106.5 ?
C4 C9 H9 . . 106.5 ?
C9 C10 C11 . . 111.57(18) ?
C9 C10 H10A . . 109.3 ?
C11 C10 H10A . . 109.3 ?
C9 C10 H10B . . 109.3 ?
C11 C10 H10B . . 109.3 ?
H10A C10 H10B . . 108.0 ?
C12 C11 C10 . . 112.5(2) ?
C12 C11 H11A . . 109.1 ?
C10 C11 H11A . . 109.1 ?
C12 C11 H11B . . 109.1 ?
C10 C11 H11B . . 109.1 ?
H11A C11 H11B . . 107.8 ?
C13 C12 C11 . . 111.2(2) ?
C13 C12 H12A . . 109.4 ?
C11 C12 H12A . . 109.4 ?
C13 C12 H12B . . 109.4 ?
C11 C12 H12B . . 109.4 ?
H12A C12 H12B . . 108.0 ?
C12 C13 C14 . . 111.4(2) ?
C12 C13 H13A . . 109.3 ?
C14 C13 H13A . . 109.3 ?
C12 C13 H13B . . 109.3 ?
C14 C13 H13B . . 109.3 ?
H13A C13 H13B . . 108.0 ?
C9 C14 C13 . . 111.67(19) ?
C9 C14 H14A . . 109.3 ?
C13 C14 H14A . . 109.3 ?
C9 C14 H14B . . 109.3 ?
C13 C14 H14B . . 109.3 ?
H14A C14 H14B . . 107.9 ?
C8 C15 H15A . . 109.5 ?
C8 C15 H15B . . 109.5 ?
H15A C15 H15B . . 109.5 ?
C8 C15 H15C . . 109.5 ?
H15A C15 H15C . . 109.5 ?
H15B C15 H15C . . 109.5 ?
C17 C16 C21 . . 111.8(2) ?
C17 C16 S1 . . 112.23(14) ?
C21 C16 S1 . . 111.96(14) ?
C17 C16 H16 . . 106.8 ?
C21 C16 H16 . . 106.8 ?
S1 C16 H16 . . 106.8 ?
C16 C17 C18 . . 109.98(19) ?
C16 C17 H17A . . 109.7 ?
C18 C17 H17A . . 109.7 ?
C16 C17 H17B . . 109.7 ?
C18 C17 H17B . . 109.7 ?
H17A C17 H17B . . 108.2 ?
C19 C18 C17 . . 112.1(2) ?
C19 C18 H18A . . 109.2 ?
C17 C18 H18A . . 109.2 ?
C19 C18 H18B . . 109.2 ?
C17 C18 H18B . . 109.2 ?
H18A C18 H18B . . 107.9 ?
C18 C19 C20 . . 111.2(3) ?
C18 C19 H19A . . 109.4 ?
C20 C19 H19A . . 109.4 ?
C18 C19 H19B . . 109.4 ?
C20 C19 H19B . . 109.4 ?
H19A C19 H19B . . 108.0 ?
C19 C20 C21 . . 110.9(2) ?
C19 C20 H20A . . 109.5 ?
C21 C20 H20A . . 109.5 ?
C19 C20 H20B . . 109.5 ?
C21 C20 H20B . . 109.5 ?
H20A C20 H20B . . 108.1 ?
C20 C21 C16 . . 110.72(18) ?
C20 C21 H21A . . 109.5 ?
C16 C21 H21A . . 109.5 ?
C20 C21 H21B . . 109.5 ?
C16 C21 H21B . . 109.5 ?
H21A C21 H21B . . 108.1 ?

loop_
_geom_bond_atom_site_label_1
_geom_bond_atom_site_label_2
_geom_bond_site_symmetry_2
_geom_bond_distance
_geom_bond_publ_flag
S1 O2 . 1.4336(14) ?
S1 O3 . 1.4370(14) ?
S1 C1 . 1.7393(17) ?
S1 C16 . 1.778(2) ?
O1 C8 . 1.362(2) ?
O1 C7 . 1.374(2) ?
C1 C8 . 1.360(2) ?
C1 C2 . 1.452(2) ?
C2 C7 . 1.385(2) ?
C2 C3 . 1.394(2) ?
C3 C4 . 1.387(2) ?
C3 H3 . 0.9300 ?
C4 C5 . 1.403(3) ?
C4 C9 . 1.510(2) ?
C5 C6 . 1.372(3) ?
C5 H5 . 0.9300 ?
C6 C7 . 1.374(3) ?
C6 H6 . 0.9300 ?
C8 C15 . 1.481(3) ?
C9 C14 . 1.498(3) ?
C9 C10 . 1.507(3) ?
C9 H9 . 0.9800 ?
C10 C11 . 1.523(3) ?
C10 H10A . 0.9700 ?
C10 H10B . 0.9700 ?
C11 C12 . 1.495(3) ?
C11 H11A . 0.9700 ?
C11 H11B . 0.9700 ?
C12 C13 . 1.491(4) ?
C12 H12A . 0.9700 ?
C12 H12B . 0.9700 ?
C13 C14 . 1.525(3) ?
C13 H13A . 0.9700 ?
C13 H13B . 0.9700 ?
C14 H14A . 0.9700 ?
C14 H14B . 0.9700 ?
C15 H15A . 0.9600 ?
C15 H15B . 0.9600 ?
C15 H15C . 0.9600 ?
C16 C17 . 1.518(3) ?
C16 C21 . 1.523(3) ?
C16 H16 . 0.9800 ?
C17 C18 . 1.532(4) ?
C17 H17A . 0.9700 ?
C17 H17B . 0.9700 ?
C18 C19 . 1.491(4) ?
C18 H18A . 0.9700 ?
C18 H18B . 0.9700 ?
C19 C20 . 1.496(4) ?
C19 H19A . 0.9700 ?
C19 H19B . 0.9700 ?
C20 C21 . 1.517(3) ?
C20 H20A . 0.9700 ?
C20 H20B . 0.9700 ?
C21 H21A . 0.9700 ?
C21 H21B . 0.9700 ?

loop_
_geom_hbond_atom_site_label_D
_geom_hbond_atom_site_label_H
_geom_hbond_atom_site_label_A
_geom_hbond_site_symmetry_A
_geom_hbond_distance_DH
_geom_hbond_distance_HA
_geom_hbond_distance_DA
_geom_hbond_angle_DHA
C14 H14B Cg 1_655 0.97 2.80 3.649(3) 147.3

loop_
_geom_torsion_atom_site_label_1
_geom_torsion_atom_site_label_2
_geom_torsion_atom_site_label_3
_geom_torsion_atom_site_label_4
_geom_torsion_site_symmetry_1
_geom_torsion_site_symmetry_2
_geom_torsion_site_symmetry_3
_geom_torsion_site_symmetry_4
_geom_torsion
_geom_torsion_publ_flag
O2 S1 C1 C8 . . . . -25.2(2) ?
O3 S1 C1 C8 . . . . -153.94(17) ?
C16 S1 C1 C8 . . . . 90.80(18) ?
O2 S1 C1 C2 . . . . 149.95(16) ?
O3 S1 C1 C2 . . . . 21.20(18) ?
C16 S1 C1 C2 . . . . -94.06(17) ?
C8 C1 C2 C7 . . . . 0.7(2) ?
S1 C1 C2 C7 . . . . -175.17(14) ?
C8 C1 C2 C3 . . . . -177.6(2) ?
S1 C1 C2 C3 . . . . 6.4(3) ?
C7 C2 C3 C4 . . . . -0.9(3) ?
C1 C2 C3 C4 . . . . 177.26(19) ?
C2 C3 C4 C5 . . . . 1.6(3) ?
C2 C3 C4 C9 . . . . -176.48(16) ?
C3 C4 C5 C6 . . . . -0.9(3) ?
C9 C4 C5 C6 . . . . 177.21(19) ?
C4 C5 C6 C7 . . . . -0.5(3) ?
C5 C6 C7 O1 . . . . -177.38(18) ?
C5 C6 C7 C2 . . . . 1.2(3) ?
C8 O1 C7 C6 . . . . 178.74(19) ?
C8 O1 C7 C2 . . . . 0.0(2) ?
C3 C2 C7 C6 . . . . -0.5(3) ?
C1 C2 C7 C6 . . . . -179.22(19) ?
C3 C2 C7 O1 . . . . 178.26(15) ?
C1 C2 C7 O1 . . . . -0.5(2) ?
C2 C1 C8 O1 . . . . -0.8(2) ?
S1 C1 C8 O1 . . . . 175.11(13) ?
C2 C1 C8 C15 . . . . 177.7(2) ?
S1 C1 C8 C15 . . . . -6.4(3) ?
C7 O1 C8 C1 . . . . 0.5(2) ?
C7 O1 C8 C15 . . . . -178.31(16) ?
C3 C4 C9 C14 . . . . -40.4(3) ?
C5 C4 C9 C14 . . . . 141.5(2) ?
C3 C4 C9 C10 . . . . 85.5(2) ?
C5 C4 C9 C10 . . . . -92.6(2) ?
C14 C9 C10 C11 . . . . -55.7(3) ?
C4 C9 C10 C11 . . . . 175.38(19) ?
C9 C10 C11 C12 . . . . 54.6(3) ?
C10 C11 C12 C13 . . . . -53.1(3) ?
C11 C12 C13 C14 . . . . 53.8(3) ?
C10 C9 C14 C13 . . . . 57.1(3) ?
C4 C9 C14 C13 . . . . -175.5(2) ?
C12 C13 C14 C9 . . . . -57.0(3) ?
O2 S1 C16 C17 . . . . 173.88(16) ?
O3 S1 C16 C17 . . . . -57.08(18) ?
C1 S1 C16 C17 . . . . 57.06(17) ?
O2 S1 C16 C21 . . . . 47.25(17) ?
O3 S1 C16 C21 . . . . 176.29(14) ?
C1 S1 C16 C21 . . . . -69.57(16) ?
C21 C16 C17 C18 . . . . -53.7(3) ?
S1 C16 C17 C18 . . . . 179.6(2) ?
C16 C17 C18 C19 . . . . 54.7(4) ?
C17 C18 C19 C20 . . . . -57.0(3) ?
C18 C19 C20 C21 . . . . 57.5(3) ?
C19 C20 C21 C16 . . . . -56.4(3) ?
C17 C16 C21 C20 . . . . 55.3(2) ?
S1 C16 C21 C20 . . . . -177.83(17) ?

loop_
_cod_related_entry_id
_cod_related_entry_database
_cod_related_entry_code
1 ChemSpider 30656605
